data_1505802
loop_
_publ_author_name
'H\"olscher, Dirk'
'Reichert, Matthias'
'G\"orls, Hilmar'
'Ohlenschl\"ager, Oliver'
'Bringmann, Gerhard'
'Schneider, Bernd'

_publ_section_title
;
 Monolaterol, the first configurationally assigned phenylphenalenone
 derivative with a stereogenic center at C-9, from Monochoria elata.
;
_journal_issue 11
_journal_name_full 'Journal of natural products'
_journal_page_first 1614
_journal_page_last 1617
_journal_paper_doi 10.1021/np060192x
_journal_volume 69
_journal_year 2006
_chemical_formula_sum 'C22 H22 O3'
_chemical_formula_weight 334.40
_chemical_name_systematic
; 
 ? 
;
_space_group_IT_number 5
_symmetry_cell_setting monoclinic
_symmetry_space_group_name_Hall 'C 2y'
_symmetry_space_group_name_H-M 'C 1 2 1'
_atom_sites_solution_hydrogens mixed
_atom_sites_solution_primary direct
_atom_sites_solution_secondary difmap
_audit_creation_method SHELXL-97
_cell_angle_alpha 90.00
_cell_angle_beta 104.802(4)
_cell_angle_gamma 90.00
_cell_formula_units_Z 4
_cell_length_a 24.2636(9)
_cell_length_b 8.0884(5)
_cell_length_c 9.3582(6)
_cell_measurement_temperature 183(2)
_cell_volume 1775.63(17)
_computing_cell_refinement DENZO
_computing_data_collection COLLECT
_computing_data_reduction DENZO
_computing_molecular_graphics SHELXTL/PC
_computing_publication_material SHELXL-97
_computing_structure_refinement 'SHELXL-97 (Sheldrick, 1997)'
_computing_structure_solution 'SHELXS-97 (Sheldrick, 1990)'
_diffrn_ambient_temperature 183(2)
_diffrn_measured_fraction_theta_full 0.998
_diffrn_measured_fraction_theta_max 0.998
_diffrn_measurement_device_type KappaCCD
_diffrn_measurement_method 'phi- + omega-scan'
_diffrn_radiation_monochromator graphite
_diffrn_radiation_source 'fine-focus sealed tube'
_diffrn_radiation_type MoK\a
_diffrn_radiation_wavelength 0.71073
_diffrn_reflns_av_R_equivalents 0.0349
_diffrn_reflns_av_sigmaI/netI 0.0642
_diffrn_reflns_limit_h_max 31
_diffrn_reflns_limit_h_min -31
_diffrn_reflns_limit_k_max 10
_diffrn_reflns_limit_k_min -10
_diffrn_reflns_limit_l_max 10
_diffrn_reflns_limit_l_min -12
_diffrn_reflns_number 6377
_diffrn_reflns_theta_full 27.48
_diffrn_reflns_theta_max 27.48
_diffrn_reflns_theta_min 1.74
_exptl_absorpt_coefficient_mu 0.082
_exptl_absorpt_correction_type none
_exptl_crystal_colour colourless
_exptl_crystal_density_diffrn 1.251
_exptl_crystal_density_method 'not measured'
_exptl_crystal_description prism
_exptl_crystal_F_000 712
_exptl_crystal_size_max 0.03
_exptl_crystal_size_mid 0.03
_exptl_crystal_size_min 0.03
_refine_diff_density_max 0.172
_refine_diff_density_min -0.180
_refine_diff_density_rms 0.041
_refine_ls_abs_structure_details 'Flack H D (1983), Acta Cryst. A39, 876-881'
_refine_ls_abs_structure_Flack -0.2(12)
_refine_ls_extinction_method none
_refine_ls_goodness_of_fit_ref 1.011
_refine_ls_hydrogen_treatment mixed
_refine_ls_matrix_type full
_refine_ls_number_parameters 290
_refine_ls_number_reflns 3929
_refine_ls_number_restraints 1
_refine_ls_restrained_S_all 1.011
_refine_ls_R_factor_all 0.0765
_refine_ls_R_factor_gt 0.0495
_refine_ls_shift/su_max 0.001
_refine_ls_shift/su_mean 0.000
_refine_ls_structure_factor_coef Fsqd
_refine_ls_weighting_details 'calc w=1/[\s^2^(Fo^2^)+(0.0535P)^2^+0.2174P] where P=(Fo^2^+2Fc^2^)/3'
_refine_ls_weighting_scheme calc
_refine_ls_wR_factor_gt 0.1003
_refine_ls_wR_factor_ref 0.1136
_reflns_number_gt 2966
_reflns_number_total 3929
_reflns_threshold_expression >2sigma(I)
_cod_data_source_file np060192xsi20060526_034546.cif
_cod_data_source_block FO2292
_cod_depositor_comments
;
The following automatic conversions were performed:

'_exptl_absorpt_correction_type' value 'NONE' changed to 'none'
according to /home/saulius/struct/CIF-dictionaries/cif_core.dic
dictionary named 'cif_core.dic' version 2.4.1 from 2010-06-29.

Automatic conversion script
Id: cif_fix_values 1715 2011-07-08 13:25:40Z adriana 

The following automatic conversions were performed:

'_atom_sites_solution_hydrogens' value 'geom/difmap' was changed to
'mixed'.

Automatic conversion script
Id: cif_fix_values 6452 2018-10-05 10:23:21Z andrius 
;
_cod_original_sg_symbol_H-M C2
_cod_database_code 1505802

loop_
_symmetry_equiv_pos_as_xyz
'x, y, z'
'-x, y, -z'
'x+1/2, y+1/2, z'
'-x+1/2, y+1/2, -z'

loop_
_atom_site_label
_atom_site_type_symbol
_atom_site_fract_x
_atom_site_fract_y
_atom_site_fract_z
_atom_site_U_iso_or_equiv
_atom_site_adp_type
_atom_site_occupancy
_atom_site_symmetry_multiplicity
_atom_site_calc_flag
_atom_site_refinement_flags
O1 O 0.00668(6) 0.3835(2) 0.66035(18) 0.0341(4) Uani 1 1 d .
O2 O 0.08309(6) 0.5451(2) 0.54670(16) 0.0341(4) Uani 1 1 d .
H1O2 H 0.0467(12) 0.485(4) 0.500(4) 0.073(10) Uiso 1 1 d .
C1 C 0.05362(8) 0.4501(3) 0.7602(2) 0.0268(5) Uani 1 1 d .
C2 C 0.09304(8) 0.5333(3) 0.6972(2) 0.0262(5) Uani 1 1 d .
C3 C 0.14261(8) 0.5979(3) 0.7852(2) 0.0242(4) Uani 1 1 d .
C4 C 0.18626(8) 0.6735(3) 0.7137(2) 0.0258(5) Uani 1 1 d .
H4 H 0.1894(8) 0.601(3) 0.629(2) 0.021(5) Uiso 1 1 d .
C5 C 0.24572(9) 0.6738(3) 0.8238(3) 0.0298(5) Uani 1 1 d .
H5B H 0.2732(9) 0.740(3) 0.780(3) 0.030(6) Uiso 1 1 d .
H5A H 0.2618(10) 0.556(4) 0.840(3) 0.048(7) Uiso 1 1 d .
C6 C 0.24363(9) 0.7497(3) 0.9708(3) 0.0316(5) Uani 1 1 d .
H6B H 0.2827(10) 0.748(3) 1.039(3) 0.038(7) Uiso 1 1 d .
H6A H 0.2317(9) 0.867(4) 0.955(3) 0.044(7) Uiso 1 1 d .
C7 C 0.20191(8) 0.6596(3) 1.0383(2) 0.0267(5) Uani 1 1 d .
C8 C 0.21061(9) 0.6459(3) 1.1882(2) 0.0317(5) Uani 1 1 d .
H8 H 0.2440(10) 0.692(3) 1.257(3) 0.037(7) Uiso 1 1 d .
C9 C 0.17111(9) 0.5605(3) 1.2495(3) 0.0346(5) Uani 1 1 d .
H9 H 0.1780(10) 0.554(4) 1.356(3) 0.050(7) Uiso 1 1 d .
C10 C 0.12355(10) 0.4919(3) 1.1605(3) 0.0326(5) Uani 1 1 d .
H10 H 0.0963(9) 0.433(3) 1.202(3) 0.032(6) Uiso 1 1 d .
C11 C 0.11290(8) 0.5035(3) 1.0047(2) 0.0264(5) Uani 1 1 d .
H1O1 H -0.0063(11) 0.313(4) 0.705(3) 0.052(9) Uiso 1 1 d .
C12 C 0.06323(9) 0.4334(3) 0.9089(3) 0.0284(5) Uani 1 1 d .
H12 H 0.0354(9) 0.382(3) 0.957(3) 0.033(6) Uiso 1 1 d .
C13 C 0.15248(8) 0.5877(3) 0.9415(2) 0.0237(4) Uani 1 1 d .
C14 C 0.17028(8) 0.8443(3) 0.6510(2) 0.0272(5) Uani 1 1 d .
C15 C 0.19112(10) 0.8996(3) 0.5336(3) 0.0343(5) Uani 1 1 d .
H15 H 0.2123(11) 0.825(4) 0.490(3) 0.049(8) Uiso 1 1 d .
C16 C 0.17815(11) 1.0562(3) 0.4738(3) 0.0427(6) Uani 1 1 d .
H16 H 0.1933(12) 1.094(4) 0.393(4) 0.067(9) Uiso 1 1 d .
C17 C 0.14493(11) 1.1611(4) 0.5323(3) 0.0492(7) Uani 1 1 d .
H17 H 0.1344(11) 1.281(4) 0.491(3) 0.063(8) Uiso 1 1 d .
C18 C 0.12453(12) 1.1101(3) 0.6493(4) 0.0510(7) Uani 1 1 d .
H18 H 0.0967(13) 1.187(5) 0.687(4) 0.074(10) Uiso 1 1 d .
C19 C 0.13683(10) 0.9513(3) 0.7078(3) 0.0405(6) Uani 1 1 d .
H19 H 0.1207(9) 0.911(3) 0.791(3) 0.043(7) Uiso 1 1 d .
O1A O 0.03569(7) 0.1464(2) 0.1958(2) 0.0463(5) Uani 1 1 d .
C1A C 0.08383(13) -0.0585(5) 0.0989(4) 0.0694(10) Uani 1 1 d .
H1AA H 0.0915 0.0334 0.0385 0.104 Uiso 1 1 calc R
H1AB H 0.0628 -0.1453 0.0343 0.104 Uiso 1 1 calc R
H1AC H 0.1200 -0.1033 0.1583 0.104 Uiso 1 1 calc R
C2A C 0.04914(10) 0.0019(3) 0.1986(3) 0.0421(6) Uani 1 1 d .
C3A C 0.03245(14) -0.1185(5) 0.3000(4) 0.0732(10) Uani 1 1 d .
H3AA H 0.0097 -0.0622 0.3581 0.110 Uiso 1 1 calc R
H3AB H 0.0668 -0.1653 0.3666 0.110 Uiso 1 1 calc R
H3AC H 0.0098 -0.2074 0.2421 0.110 Uiso 1 1 calc R

loop_
_atom_site_aniso_label
_atom_site_aniso_U_11
_atom_site_aniso_U_22
_atom_site_aniso_U_33
_atom_site_aniso_U_23
_atom_site_aniso_U_13
_atom_site_aniso_U_12
O1 0.0310(8) 0.0363(10) 0.0321(9) 0.0046(8) 0.0025(6) -0.0082(7)
O2 0.0389(8) 0.0385(10) 0.0228(8) 0.0019(7) 0.0041(6) -0.0094(7)
C1 0.0247(10) 0.0256(12) 0.0279(12) -0.0002(10) 0.0026(8) 0.0006(9)
C2 0.0328(10) 0.0239(11) 0.0217(11) 0.0023(9) 0.0068(8) 0.0005(9)
C3 0.0286(10) 0.0185(10) 0.0266(11) 0.0009(9) 0.0094(8) 0.0013(8)
C4 0.0310(10) 0.0215(11) 0.0266(11) -0.0016(9) 0.0107(9) -0.0016(8)
C5 0.0264(10) 0.0293(13) 0.0352(13) 0.0018(10) 0.0105(9) 0.0002(9)
C6 0.0325(12) 0.0300(14) 0.0309(13) 0.0007(10) 0.0056(9) -0.0046(10)
C7 0.0309(10) 0.0222(11) 0.0283(11) -0.0020(10) 0.0096(8) 0.0040(9)
C8 0.0346(11) 0.0319(13) 0.0274(12) -0.0031(10) 0.0058(9) 0.0031(10)
C9 0.0441(12) 0.0383(14) 0.0213(12) 0.0016(11) 0.0082(9) 0.0016(11)
C10 0.0390(12) 0.0347(14) 0.0264(12) 0.0030(10) 0.0127(9) 0.0006(10)
C11 0.0315(10) 0.0246(12) 0.0255(11) 0.0001(9) 0.0115(8) 0.0025(8)
C12 0.0281(10) 0.0271(12) 0.0324(13) 0.0026(10) 0.0121(9) -0.0004(9)
C13 0.0300(10) 0.0170(10) 0.0249(11) 0.0027(9) 0.0083(8) 0.0036(8)
C14 0.0273(10) 0.0268(12) 0.0266(11) 0.0006(9) 0.0052(8) -0.0029(9)
C15 0.0425(12) 0.0348(13) 0.0266(12) 0.0006(11) 0.0105(10) -0.0076(11)
C16 0.0517(14) 0.0420(16) 0.0305(13) 0.0102(12) 0.0035(11) -0.0123(12)
C17 0.0466(14) 0.0326(14) 0.0599(18) 0.0204(14) -0.0021(12) -0.0023(12)
C18 0.0510(15) 0.0302(15) 0.076(2) 0.0095(14) 0.0229(14) 0.0078(12)
C19 0.0451(13) 0.0313(13) 0.0510(17) 0.0079(12) 0.0232(12) 0.0051(11)
O1A 0.0538(10) 0.0392(11) 0.0445(11) -0.0013(9) 0.0103(8) 0.0161(9)
C1A 0.085(2) 0.064(2) 0.058(2) -0.0060(17) 0.0147(16) 0.0358(18)
C2A 0.0398(12) 0.0372(15) 0.0409(15) -0.0039(12) -0.0048(11) 0.0086(11)
C3A 0.0650(18) 0.069(2) 0.077(2) 0.023(2) 0.0024(16) -0.0094(18)

loop_
_atom_type_symbol
_atom_type_description
_atom_type_scat_dispersion_real
_atom_type_scat_dispersion_imag
_atom_type_scat_source
C C 0.0033 0.0016 'International Tables Vol C Tables 4.2.6.8 and 6.1.1.4'
H H 0.0000 0.0000 'International Tables Vol C Tables 4.2.6.8 and 6.1.1.4'
O O 0.0106 0.0060 'International Tables Vol C Tables 4.2.6.8 and 6.1.1.4'

loop_
_geom_angle_atom_site_label_1
_geom_angle_atom_site_label_2
_geom_angle_atom_site_label_3
_geom_angle
C12 C1 O1 123.31(19)
C12 C1 C2 121.11(18)
O1 C1 C2 115.54(18)
O2 C2 C3 119.11(18)
O2 C2 C1 120.05(17)
C3 C2 C1 120.80(18)
C2 C3 C13 119.04(17)
C2 C3 C4 119.39(18)
C13 C3 C4 121.55(17)
C14 C4 C3 113.60(17)
C14 C4 C5 111.14(17)
C3 C4 C5 110.16(17)
C6 C5 C4 111.29(18)
C7 C6 C5 111.37(19)
C8 C7 C13 120.07(19)
C8 C7 C6 121.55(19)
C13 C7 C6 118.38(18)
C7 C8 C9 120.8(2)
C10 C9 C8 120.5(2)
C9 C10 C11 120.5(2)
C10 C11 C12 121.60(19)
C10 C11 C13 119.62(18)
C12 C11 C13 118.78(18)
C1 C12 C11 120.13(19)
C3 C13 C11 120.05(17)
C3 C13 C7 121.43(17)
C11 C13 C7 118.52(18)
C19 C14 C15 117.9(2)
C19 C14 C4 122.7(2)
C15 C14 C4 119.3(2)
C16 C15 C14 121.3(2)
C17 C16 C15 119.9(3)
C18 C17 C16 119.9(3)
C17 C18 C19 120.2(3)
C14 C19 C18 120.8(2)
O1A C2A C3A 122.0(3)
O1A C2A C1A 119.7(3)
C3A C2A C1A 118.3(3)

loop_
_geom_bond_atom_site_label_1
_geom_bond_atom_site_label_2
_geom_bond_distance
O1 C1 1.385(2)
O2 C2 1.371(2)
C1 C12 1.358(3)
C1 C2 1.415(3)
C2 C3 1.375(3)
C3 C13 1.423(3)
C3 C4 1.518(3)
C4 C14 1.513(3)
C4 C5 1.544(3)
C5 C6 1.520(3)
C6 C7 1.510(3)
C7 C8 1.369(3)
C7 C13 1.429(3)
C8 C9 1.416(3)
C9 C10 1.357(3)
C10 C11 1.417(3)
C11 C12 1.423(3)
C11 C13 1.423(3)
C14 C19 1.382(3)
C14 C15 1.395(3)
C15 C16 1.388(4)
C16 C17 1.376(4)
C17 C18 1.375(4)
C18 C19 1.399(4)
O1A C2A 1.212(3)
C1A C2A 1.489(4)
C2A C3A 1.486(4)

loop_
_cod_related_entry_id
_cod_related_entry_code
_cod_related_entry_database
1 21193998 ChemSpider
